data_4102585
loop_
_publ_author_name
'Shichao Wang'
'Ning Ye'
'Wei Li'
'Dan Zhao'

_publ_contact_author_address
;
Fujian Institute of Research on the Structure of Matter,
Chinese Academy of Sciences
Fuzhou, Fujian
350002
People's Republic of China
;
_publ_contact_author_email nye@fjirsm.ac.cn
_publ_contact_author_fax +86-591-83776076
_publ_contact_author_name 'Ning Ye'
_publ_contact_author_phone +86-591-83776076
_publ_section_title
;
 Alkaline Beryllium Borate NaBeB3O6 and ABe2B3O7 (A = K, Rb) as UV
 Nonlinear Optical Crystals
;
_journal_name_full 'Journal of the American Chemical Society'
_journal_page_first 8779
_journal_page_last 8786
_journal_paper_doi 10.1021/ja102737t
_journal_volume 132
_journal_year 2010
_chemical_absolute_configuration ad
_chemical_formula_sum 'B3 Be2 O7 Rb'
_chemical_formula_weight 247.92
_chemical_name_systematic
;
 ?
;
_space_group_crystal_system orthorhombic
_space_group_IT_number 31
_space_group_name_H-M_alt 'P m n 21'
_symmetry_space_group_name_Hall 'P 2ac -2'
_symmetry_space_group_name_H-M 'P m n 21'
_atom_sites_solution_primary direct
_atom_sites_solution_secondary difmap
_cell_angle_alpha 90
_cell_angle_beta 90
_cell_angle_gamma 90
_cell_formula_units_Z 4
_cell_length_a 7.687(4)
_cell_length_b 17.724(9)
_cell_length_c 4.393(2)
_cell_measurement_reflns_used 1686
_cell_measurement_temperature 293(2)
_cell_measurement_theta_max 27.4565
_cell_measurement_theta_min 3.4483
_cell_volume 598.5(5)
_computing_cell_refinement 'CrystalClear (Rigaku/MSC Inc., 2005)'
_computing_data_collection 'CrystalClear (Rigaku/MSC Inc., 2005)'
_computing_data_reduction 'CrystalClear (Rigaku/MSC Inc., 2005)'
_computing_structure_refinement 'SHELXL-97 (Sheldrick, 1997)'
_computing_structure_solution 'SHELXS-97 (Sheldrick, 1990)'
_diffrn_ambient_temperature 293(2)
_diffrn_detector_area_resol_mean 14.6306
_diffrn_measured_fraction_theta_full 0.999
_diffrn_measured_fraction_theta_max 0.999
_diffrn_measurement_device
;
        Mercury70 (2x2 bin mode)
;
_diffrn_measurement_method CCD_Profile_fitting
_diffrn_orient_matrix_type d*Trek
_diffrn_orient_matrix_UB_11 0.0879
_diffrn_orient_matrix_UB_12 -0.1086
_diffrn_orient_matrix_UB_13 -0.1797
_diffrn_orient_matrix_UB_21 0.115
_diffrn_orient_matrix_UB_22 0.0566
_diffrn_orient_matrix_UB_23 0.022
_diffrn_orient_matrix_UB_31 0.0149
_diffrn_orient_matrix_UB_32 -0.043
_diffrn_orient_matrix_UB_33 0.0333
_diffrn_radiation_monochromator graphite
_diffrn_radiation_type MoK\a
_diffrn_radiation_wavelength 0.71073
_diffrn_reflns_av_R_equivalents 0.0468
_diffrn_reflns_av_unetI/netI 0.0514
_diffrn_reflns_limit_h_max 9
_diffrn_reflns_limit_h_min -9
_diffrn_reflns_limit_k_max 22
_diffrn_reflns_limit_k_min -22
_diffrn_reflns_limit_l_max 5
_diffrn_reflns_limit_l_min -5
_diffrn_reflns_number 4448
_diffrn_reflns_reduction_process 'Lp corrections applied'
_diffrn_reflns_theta_full 27.45
_diffrn_reflns_theta_max 27.45
_diffrn_reflns_theta_min 2.3
_exptl_absorpt_coefficient_mu 8.257
_exptl_absorpt_correction_T_max 1
_exptl_absorpt_correction_T_min 0.3715
_exptl_absorpt_correction_type multi-scan
_exptl_crystal_colour White
_exptl_crystal_density_diffrn 2.751
_exptl_crystal_density_method 'not measured'
_exptl_crystal_description Prism
_exptl_crystal_F_000 464
_exptl_crystal_size_max 0.15
_exptl_crystal_size_mid 0.15
_exptl_crystal_size_min 0.03
_refine_diff_density_max 0.895
_refine_diff_density_min -1.062
_refine_diff_density_rms 0.122
_refine_ls_abs_structure_details 'Flack H D (1983), Acta Cryst. A39, 876-881'
_refine_ls_abs_structure_Flack 0.004(15)
_refine_ls_extinction_coef 0.0161(15)
_refine_ls_extinction_expression Fc^*^=kFc[1+0.001xFc^2^\l^3^/sin(2\q)]^-1/4^
_refine_ls_extinction_method SHELXL
_refine_ls_goodness_of_fit_ref 1.012
_refine_ls_matrix_type full
_refine_ls_number_parameters 131
_refine_ls_number_reflns 1409
_refine_ls_number_restraints 1
_refine_ls_restrained_S_all 1.012
_refine_ls_R_factor_all 0.04
_refine_ls_R_factor_gt 0.0338
_refine_ls_shift/su_max 0
_refine_ls_shift/su_mean 0
_refine_ls_structure_factor_coef Fsqd
_refine_ls_weighting_details 'calc w=1/[\s^2^(Fo^2^)+(0.0349P)^2^+0.0000P] where P=(Fo^2^+2Fc^2^)/3'
_refine_ls_weighting_scheme calc
_refine_ls_wR_factor_gt 0.074
_refine_ls_wR_factor_ref 0.0767
_reflns_number_gt 1227
_reflns_number_total 1409
_reflns_threshold_expression >2sigma(I)
_cod_data_source_file ja102737t_si_002_5.cif
_cod_data_source_block RbBe2B3O7_Pmn21
_cod_database_code 4102585

loop_
_space_group_symop_operation_xyz
'x, y, z'
'-x+1/2, -y, z+1/2'
'-x, y, z'
'x+1/2, -y, z+1/2'

loop_
_atom_site_label
_atom_site_type_symbol
_atom_site_fract_x
_atom_site_fract_y
_atom_site_fract_z
_atom_site_U_iso_or_equiv
_atom_site_adp_type
_atom_site_occupancy
_atom_site_symmetry_multiplicity
_atom_site_calc_flag
_atom_site_refinement_flags
Rb1 Rb 1 0.64218(3) 0.44656(12) 0.0179(2) Uani 1 2 d S
Rb2 Rb 1.5 0.85076(3) 0.42415(15) 0.0210(2) Uani 1 2 d S
Be1 Be 0.6871(6) 0.5402(3) 0.9290(16) 0.0093(10) Uani 1 1 d .
Be2 Be 0.8256(7) 0.9632(3) 0.8578(12) 0.0091(12) Uani 1 1 d .
B1 B 0.5 0.5190(3) 0.434(2) 0.0063(12) Uani 1 2 d S
B2 B 1 0.9912(4) 0.3606(15) 0.0075(15) Uani 1 2 d S
B3 B 0.6588(7) 0.6825(3) 1.0173(12) 0.0165(14) Uani 1 1 d .
B4 B 0.8367(6) 0.8065(3) 0.9279(18) 0.0182(11) Uani 1 1 d .
O1 O 0.5 0.5263(2) 0.7440(9) 0.0097(9) Uani 1 2 d S
O2 O 0.6566(3) 0.51255(16) 1.2819(7) 0.0088(7) Uani 1 1 d .
O3 O 1 0.9895(2) 0.6743(10) 0.0093(9) Uani 1 2 d S
O4 O 0.6550(3) 1.00622(17) 0.7083(7) 0.0085(6) Uani 1 1 d .
O5 O 0.7571(4) 0.62598(14) 0.9224(9) 0.0133(6) Uani 1 1 d .
O6 O 0.5 0.6690(3) 1.1603(11) 0.0164(10) Uani 1 2 d S
O7 O 0.6977(4) 0.75778(16) 0.9895(14) 0.0433(13) Uani 1 1 d .
O8 O 1 0.7740(2) 0.9574(14) 0.0237(10) Uani 1 2 d S
O9 O 0.7955(4) 0.87553(18) 0.8501(8) 0.0187(8) Uani 1 1 d .

loop_
_atom_site_aniso_label
_atom_site_aniso_U_11
_atom_site_aniso_U_22
_atom_site_aniso_U_33
_atom_site_aniso_U_23
_atom_site_aniso_U_13
_atom_site_aniso_U_12
Rb1 0.0157(3) 0.0250(3) 0.0130(4) 0.0001(4) 0 0
Rb2 0.0193(3) 0.0225(3) 0.0213(5) -0.0047(4) 0 0
Be1 0.007(2) 0.013(2) 0.008(2) 0.002(3) -0.001(3) 0.0005(19)
Be2 0.006(2) 0.013(3) 0.008(3) -0.002(2) -0.003(2) -0.004(2)
B1 0.003(3) 0.009(3) 0.008(3) -0.004(3) 0 0
B2 0.005(3) 0.009(3) 0.009(4) 0.000(2) 0 0
B3 0.012(2) 0.014(2) 0.023(4) 0.004(2) -0.0038(19) -0.005(2)
B4 0.014(2) 0.014(2) 0.027(3) -0.004(3) 0.001(3) 0.0001(19)
O1 0.008(2) 0.016(2) 0.006(2) 0.0014(17) 0 0
O2 0.0024(14) 0.0165(16) 0.0075(16) 0.0016(12) 0.0012(11) 0.0004(13)
O3 0.005(2) 0.019(2) 0.005(2) -0.0003(18) 0 0
O4 0.0033(15) 0.0180(16) 0.0042(14) 0.0023(12) 0.0013(12) 0.0016(13)
O5 0.0099(13) 0.0131(13) 0.0168(17) 0.0013(17) 0.0008(16) -0.0015(12)
O6 0.009(2) 0.021(2) 0.019(2) 0.003(2) 0 0
O7 0.0121(17) 0.0129(16) 0.105(4) 0.004(2) 0.021(2) -0.0006(13)
O8 0.011(2) 0.016(2) 0.044(3) 0.004(3) 0 0
O9 0.0135(16) 0.0148(15) 0.028(2) -0.0007(14) -0.0033(14) -0.0012(14)

loop_
_atom_type_symbol
_atom_type_description
_atom_type_scat_dispersion_real
_atom_type_scat_dispersion_imag
_atom_type_scat_source
Be Be 0.0005 0.0002 'International Tables Vol C Tables 4.2.6.8 and 6.1.1.4'
B B 0.0013 0.0007 'International Tables Vol C Tables 4.2.6.8 and 6.1.1.4'
O O 0.0106 0.006 'International Tables Vol C Tables 4.2.6.8 and 6.1.1.4'
Rb Rb -0.9393 2.9676 'International Tables Vol C Tables 4.2.6.8 and 6.1.1.4'

loop_
_geom_angle_atom_site_label_1
_geom_angle_atom_site_label_2
_geom_angle_atom_site_label_3
_geom_angle
_geom_angle_site_symmetry_1
_geom_angle_site_symmetry_3
O5 Rb1 O5 83.01(15) 3_755 .
O5 Rb1 O5 168.30(10) 3_755 1_554
O5 Rb1 O5 98.53(9) . 1_554
O5 Rb1 O5 98.53(9) 3_755 3_754
O5 Rb1 O5 168.30(10) . 3_754
O5 Rb1 O5 77.64(13) 1_554 3_754
O5 Rb1 O1 96.56(8) 3_755 2_664
O5 Rb1 O1 96.56(8) . 2_664
O5 Rb1 O1 71.75(8) 1_554 2_664
O5 Rb1 O1 71.75(8) 3_754 2_664
O5 Rb1 O8 125.26(8) 3_755 1_554
O5 Rb1 O8 125.26(8) . 1_554
O5 Rb1 O8 63.10(9) 1_554 1_554
O5 Rb1 O8 63.10(9) 3_754 1_554
O1 Rb1 O8 120.80(14) 2_664 1_554
O5 Rb1 O8 63.87(10) 3_755 .
O5 Rb1 O8 63.87(10) . .
O5 Rb1 O8 127.23(8) 1_554 .
O5 Rb1 O8 127.23(8) 3_754 .
O1 Rb1 O8 152.75(13) 2_664 .
O8 Rb1 O8 86.45(10) 1_554 .
O5 Rb1 B3 165.98(13) 3_755 1_554
O5 Rb1 B3 85.39(12) . 1_554
O5 Rb1 B3 23.55(11) 1_554 1_554
O5 Rb1 B3 94.43(12) 3_754 1_554
O1 Rb1 B3 92.55(11) 2_664 1_554
O8 Rb1 B3 56.98(10) 1_554 1_554
O8 Rb1 B3 103.81(11) . 1_554
O5 Rb1 B3 85.39(12) 3_755 3_754
O5 Rb1 B3 165.98(13) . 3_754
O5 Rb1 B3 94.43(12) 1_554 3_754
O5 Rb1 B3 23.55(11) 3_754 3_754
O1 Rb1 B3 92.55(11) 2_664 3_754
O8 Rb1 B3 56.98(10) 1_554 3_754
O8 Rb1 B3 103.81(11) . 3_754
B3 Rb1 B3 104.89(19) 1_554 3_754
O5 Rb1 O2 80.09(8) 3_755 2_664
O5 Rb1 O2 49.44(7) . 2_664
O5 Rb1 O2 92.06(8) 1_554 2_664
O5 Rb1 O2 119.22(7) 3_754 2_664
O1 Rb1 O2 48.59(9) 2_664 2_664
O8 Rb1 O2 154.63(8) 1_554 2_664
O8 Rb1 O2 106.67(11) . 2_664
B3 Rb1 O2 98.24(10) 1_554 2_664
B3 Rb1 O2 135.65(10) 3_754 2_664
O5 Rb1 O2 49.44(7) 3_755 4_564
O5 Rb1 O2 80.09(8) . 4_564
O5 Rb1 O2 119.22(7) 1_554 4_564
O5 Rb1 O2 92.06(8) 3_754 4_564
O1 Rb1 O2 48.59(9) 2_664 4_564
O8 Rb1 O2 154.63(8) 1_554 4_564
O8 Rb1 O2 106.67(11) . 4_564
B3 Rb1 O2 135.65(10) 1_554 4_564
B3 Rb1 O2 98.24(10) 3_754 4_564
O2 Rb1 O2 42.28(9) 2_664 4_564
O5 Rb1 Be1 101.09(11) 3_755 2_664
O5 Rb1 Be1 69.75(12) . 2_664
O5 Rb1 Be1 68.93(12) 1_554 2_664
O5 Rb1 Be1 98.62(12) 3_754 2_664
O1 Rb1 Be1 28.16(10) 2_664 2_664
O8 Rb1 Be1 131.12(14) 1_554 2_664
O8 Rb1 Be1 132.37(14) . 2_664
B3 Rb1 Be1 82.13(13) 1_554 2_664
B3 Rb1 Be1 120.48(13) 3_754 2_664
O2 Rb1 Be1 27.44(13) 2_664 2_664
O2 Rb1 Be1 53.53(10) 4_564 2_664
O7 Rb2 O7 62.14(16) 3_754 1_654
O7 Rb2 O9 152.17(9) 3_754 1_655
O7 Rb2 O9 95.53(11) 1_654 1_655
O7 Rb2 O9 95.53(11) 3_754 3_755
O7 Rb2 O9 152.17(9) 1_654 3_755
O9 Rb2 O9 99.52(14) 1_655 3_755
O7 Rb2 O3 106.71(12) 3_754 2_774
O7 Rb2 O3 106.71(12) 1_654 2_774
O9 Rb2 O3 95.15(8) 1_655 2_774
O9 Rb2 O3 95.15(8) 3_755 2_774
O7 Rb2 O4 155.85(10) 3_754 1_655
O7 Rb2 O4 122.28(8) 1_654 1_655
O9 Rb2 O4 49.74(8) 1_655 1_655
O9 Rb2 O4 85.02(8) 3_755 1_655
O3 Rb2 O4 49.35(9) 2_774 1_655
O7 Rb2 O4 122.28(8) 3_754 3_755
O7 Rb2 O4 155.85(10) 1_654 3_755
O9 Rb2 O4 85.02(8) 1_655 3_755
O9 Rb2 O4 49.74(8) 3_755 3_755
O3 Rb2 O4 49.35(9) 2_774 3_755
O4 Rb2 O4 43.00(9) 1_655 3_755
O7 Rb2 O7 116.11(10) 3_754 1_655
O7 Rb2 O7 88.35(9) 1_654 1_655
O9 Rb2 O7 42.19(8) 1_655 1_655
O9 Rb2 O7 87.28(11) 3_755 1_655
O3 Rb2 O7 136.68(9) 2_774 1_655
O4 Rb2 O7 88.05(9) 1_655 1_655
O4 Rb2 O7 107.39(10) 3_755 1_655
O7 Rb2 O7 88.35(9) 3_754 3_755
O7 Rb2 O7 116.11(10) 1_654 3_755
O9 Rb2 O7 87.28(11) 1_655 3_755
O9 Rb2 O7 42.19(8) 3_755 3_755
O3 Rb2 O7 136.68(9) 2_774 3_755
O4 Rb2 O7 107.39(10) 1_655 3_755
O4 Rb2 O7 88.05(9) 3_755 3_755
O7 Rb2 O7 54.03(12) 1_655 3_755
O7 Rb2 B2 145.90(8) 3_754 2_775
O7 Rb2 B2 145.90(8) 1_654 2_775
O9 Rb2 B2 61.51(8) 1_655 2_775
O9 Rb2 B2 61.51(8) 3_755 2_775
O3 Rb2 B2 55.58(14) 2_774 2_775
O4 Rb2 B2 23.62(6) 1_655 2_775
O4 Rb2 B2 23.62(6) 3_755 2_775
O7 Rb2 B2 89.26(13) 1_655 2_775
O7 Rb2 B2 89.26(13) 3_755 2_775
O7 Rb2 O9 41.53(9) 3_754 3_754
O7 Rb2 O9 86.36(13) 1_654 3_754
O9 Rb2 O9 162.02(11) 1_655 3_754
O9 Rb2 O9 86.44(9) 3_755 3_754
O3 Rb2 O9 67.30(8) 2_774 3_754
O4 Rb2 O9 114.68(8) 1_655 3_754
O4 Rb2 O9 86.04(7) 3_755 3_754
O7 Rb2 O9 155.74(8) 1_655 3_754
O7 Rb2 O9 107.98(9) 3_755 3_754
B2 Rb2 O9 108.08(10) 2_775 3_754
O7 Rb2 O9 86.36(13) 3_754 1_654
O7 Rb2 O9 41.53(9) 1_654 1_654
O9 Rb2 O9 86.44(9) 1_655 1_654
O9 Rb2 O9 162.02(11) 3_755 1_654
O3 Rb2 O9 67.30(8) 2_774 1_654
O4 Rb2 O9 86.04(7) 1_655 1_654
O4 Rb2 O9 114.68(8) 3_755 1_654
O7 Rb2 O9 107.98(9) 1_655 1_654
O7 Rb2 O9 155.74(8) 3_755 1_654
B2 Rb2 O9 108.08(10) 2_775 1_654
O9 Rb2 O9 83.17(11) 3_754 1_654
O5 Be1 O2 110.2(4) . .
O5 Be1 O2 106.5(3) . 2_664
O2 Be1 O2 107.7(3) . 2_664
O5 Be1 O1 114.7(4) . .
O2 Be1 O1 107.0(3) . .
O2 Be1 O1 110.6(4) 2_664 .
O5 Be1 Rb1 175.5(3) . 2_665
O2 Be1 Rb1 69.44(19) . 2_665
O2 Be1 Rb1 77.7(2) 2_664 2_665
O1 Be1 Rb1 61.7(2) . 2_665
O5 Be1 Rb1 46.3(2) . .
O2 Be1 Rb1 141.6(3) . .
O2 Be1 Rb1 65.0(2) 2_664 .
O1 Be1 Rb1 110.8(3) . .
Rb1 Be1 Rb1 136.60(19) 2_665 .
O5 Be1 Rb1 49.2(2) . 1_556
O2 Be1 Rb1 70.4(2) . 1_556
O2 Be1 Rb1 92.5(2) 2_664 1_556
O1 Be1 Rb1 156.0(3) . 1_556
Rb1 Be1 Rb1 133.14(18) 2_665 1_556
Rb1 Be1 Rb1 72.24(9) . 1_556
O9 Be2 O3 113.1(4) . .
O9 Be2 O4 111.1(3) . 2_675
O3 Be2 O4 107.2(3) . 2_675
O9 Be2 O4 109.3(4) . .
O3 Be2 O4 108.9(3) . .
O4 Be2 O4 107.0(3) 2_675 .
O9 Be2 Be2 98.5(2) . 3_755
O3 Be2 Be2 34.8(2) . 3_755
O4 Be2 Be2 84.8(2) 2_675 3_755
O4 Be2 Be2 142.5(2) . 3_755
O9 Be2 Rb2 165.9(3) . 2_775
O3 Be2 Rb2 57.9(2) . 2_775
O4 Be2 Rb2 65.4(2) 2_675 2_775
O4 Be2 Rb2 84.5(2) . 2_775
Be2 Be2 Rb2 67.95(9) 3_755 2_775
O9 Be2 Rb2 50.26(19) . 1_455
O3 Be2 Rb2 116.9(3) . 1_455
O4 Be2 Rb2 135.9(3) 2_675 1_455
O4 Be2 Rb2 60.7(2) . 1_455
Be2 Be2 Rb2 132.24(9) 3_755 1_455
Rb2 Be2 Rb2 142.01(17) 2_775 1_455
O9 Be2 Rb2 55.7(2) . 1_456
O3 Be2 Rb2 161.9(3) . 1_456
O4 Be2 Rb2 69.0(2) 2_675 1_456
O4 Be2 Rb2 88.9(2) . 1_456
Be2 Be2 Rb2 128.14(8) 3_755 1_456
Rb2 Be2 Rb2 129.47(15) 2_775 1_456
Rb2 Be2 Rb2 68.64(10) 1_455 1_456
O1 B1 O2 119.3(3) . 3_654
O1 B1 O2 119.3(3) . 1_554
O2 B1 O2 121.3(7) 3_654 1_554
O1 B1 Rb1 132.2(4) . 2_664
O2 B1 Rb1 69.1(3) 3_654 2_664
O2 B1 Rb1 69.1(3) 1_554 2_664
O1 B1 Rb1 57.1(3) . 2_665
O2 B1 Rb1 103.5(3) 3_654 2_665
O2 B1 Rb1 103.5(3) 1_554 2_665
Rb1 B1 Rb1 75.09(12) 2_664 2_665
O4 B2 O4 121.3(5) 2_674 4_574
O4 B2 O3 119.3(3) 2_674 .
O4 B2 O3 119.3(3) 4_574 .
O4 B2 Rb2 72.3(3) 2_674 2_774
O4 B2 Rb2 72.3(3) 4_574 2_774
O3 B2 Rb2 125.7(4) . 2_774
O4 B2 Rb2 107.4(3) 2_674 2_775
O4 B2 Rb2 107.4(3) 4_574 2_775
O3 B2 Rb2 49.8(3) . 2_775
Rb2 B2 Rb2 75.87(15) 2_774 2_775
O5 B3 O7 125.7(4) . .
O5 B3 O6 120.8(4) . .
O7 B3 O6 113.5(5) . .
O5 B3 Rb1 64.1(3) . 1_556
O7 B3 Rb1 95.1(3) . 1_556
O6 B3 Rb1 113.6(3) . 1_556
O5 B3 Rb2 162.8(3) . 1_456
O7 B3 Rb2 47.8(3) . 1_456
O6 B3 Rb2 68.3(3) . 1_456
Rb1 B3 Rb2 99.28(14) 1_556 1_456
O5 B3 Rb1 40.1(2) . .
O7 B3 Rb1 88.5(3) . .
O6 B3 Rb1 153.3(3) . .
Rb1 B3 Rb1 77.43(12) 1_556 .
Rb2 B3 Rb1 136.09(15) 1_456 .
O9 B4 O8 129.2(4) . .
O9 B4 O7 116.2(4) . .
O8 B4 O7 114.6(4) . .
O9 B4 Rb2 76.8(3) . 1_456
O8 B4 Rb2 135.2(5) . 1_456
O7 B4 Rb2 56.6(3) . 1_456
O9 B4 Rb2 56.3(3) . 1_455
O8 B4 Rb2 145.3(5) . 1_455
O7 B4 Rb2 72.3(3) . 1_455
Rb2 B4 Rb2 78.16(10) 1_456 1_455
B1 O1 Be1 119.9(3) . .
B1 O1 Be1 119.9(3) . 3_655
Be1 O1 Be1 118.9(5) . 3_655
B1 O1 Rb1 101.2(3) . 2_665
Be1 O1 Rb1 90.2(2) . 2_665
Be1 O1 Rb1 90.2(2) 3_655 2_665
B1 O2 Be1 123.8(4) 1_556 .
B1 O2 Be1 119.4(4) 1_556 2_665
Be1 O2 Be1 115.7(3) . 2_665
B1 O2 Rb1 88.1(3) 1_556 2_665
Be1 O2 Rb1 83.1(2) . 2_665
Be1 O2 Rb1 88.3(2) 2_665 2_665
B1 O2 Rb1 119.5(3) 1_556 1_556
Be1 O2 Rb1 83.9(2) . 1_556
Be1 O2 Rb1 75.4(2) 2_665 1_556
Rb1 O2 Rb1 152.13(9) 2_665 1_556
B2 O3 Be2 120.0(3) . 3_755
B2 O3 Be2 120.0(3) . .
Be2 O3 Be2 110.4(4) 3_755 .
B2 O3 Rb2 109.9(4) . 2_775
Be2 O3 Rb2 95.0(3) 3_755 2_775
Be2 O3 Rb2 95.0(3) . 2_775
B2 O4 Be2 121.8(4) 2_675 2_674
B2 O4 Be2 120.8(4) 2_675 .
Be2 O4 Be2 117.0(3) 2_674 .
B2 O4 Rb2 84.1(3) 2_675 1_455
Be2 O4 Rb2 87.3(2) 2_674 1_455
Be2 O4 Rb2 93.0(2) . 1_455
B3 O5 Be1 121.2(4) . .
B3 O5 Rb1 122.4(3) . .
Be1 O5 Rb1 109.3(3) . .
B3 O5 Rb1 92.4(3) . 1_556
Be1 O5 Rb1 106.6(3) . 1_556
Rb1 O5 Rb1 98.53(9) . 1_556
B3 O6 B3 122.3(5) 3_655 .
B3 O6 Rb2 89.5(3) 3_655 1_456
B3 O6 Rb2 89.5(3) . 1_456
B3 O7 B4 141.5(4) . .
B3 O7 Rb2 111.9(3) . 1_456
B4 O7 Rb2 100.0(3) . 1_456
B3 O7 Rb2 116.5(3) . 1_455
B4 O7 Rb2 84.2(3) . 1_455
Rb2 O7 Rb2 88.35(9) 1_456 1_455
B4 O8 B4 129.6(5) 3_755 .
B4 O8 Rb1 111.6(3) 3_755 1_556
B4 O8 Rb1 111.6(4) . 1_556
B4 O8 Rb1 103.6(4) 3_755 .
B4 O8 Rb1 103.6(4) . .
Rb1 O8 Rb1 86.45(10) 1_556 .
B4 O9 Be2 152.0(4) . .
B4 O9 Rb2 102.2(3) . 1_455
Be2 O9 Rb2 105.8(2) . 1_455
B4 O9 Rb2 81.3(3) . 1_456
Be2 O9 Rb2 102.1(2) . 1_456
Rb2 O9 Rb2 86.44(9) 1_455 1_456

loop_
_geom_bond_atom_site_label_1
_geom_bond_atom_site_label_2
_geom_bond_distance
_geom_bond_site_symmetry_2
Rb1 O5 2.818(3) 3_755
Rb1 O5 2.818(3) .
Rb1 O5 2.978(4) 1_554
Rb1 O5 2.978(4) 3_754
Rb1 O1 3.115(4) 2_664
Rb1 O8 3.175(5) 1_554
Rb1 O8 3.240(5) .
Rb1 B3 3.309(5) 1_554
Rb1 B3 3.309(5) 3_754
Rb1 O2 3.338(3) 2_664
Rb1 O2 3.338(3) 4_564
Rb1 Be1 3.539(5) 2_664
Rb2 O7 2.945(5) 3_754
Rb2 O7 2.945(5) 1_654
Rb2 O9 2.976(3) 1_655
Rb2 O9 2.976(3) 3_755
Rb2 O3 3.037(5) 2_774
Rb2 O4 3.251(3) 1_655
Rb2 O4 3.251(3) 3_755
Rb2 O7 3.346(5) 1_655
Rb2 O7 3.346(5) 3_755
Rb2 B2 3.394(7) 2_775
Rb2 O9 3.422(4) 3_754
Rb2 O9 3.422(4) 1_654
Be1 O5 1.613(5) .
Be1 O2 1.643(7) .
Be1 O2 1.654(6) 2_664
Be1 O1 1.670(6) .
Be1 Rb1 3.539(5) 2_665
Be1 Rb1 3.771(6) 1_556
Be2 O9 1.571(7) .
Be2 O3 1.632(6) .
Be2 O4 1.639(6) 2_675
Be2 O4 1.653(6) .
Be2 Be2 2.681(11) 3_755
Be2 Rb2 3.572(6) 2_775
Be2 Rb2 3.724(6) 1_455
Be2 Rb2 4.053(6) 1_456
B1 O1 1.369(9) .
B1 O2 1.381(5) 3_654
B1 O2 1.381(5) 1_554
B1 Rb1 3.570(7) 2_664
B1 Rb1 3.638(7) 2_665
B2 O4 1.367(4) 2_674
B2 O4 1.367(4) 4_574
B2 O3 1.378(8) .
B2 Rb2 3.394(7) 2_774
B2 Rb2 3.738(7) 2_775
B3 O5 1.323(6) .
B3 O7 1.372(5) .
B3 O6 1.394(6) .
B3 Rb1 3.309(5) 1_556
B3 Rb2 3.684(6) 1_456
B4 O9 1.309(5) .
B4 O8 1.387(5) .
B4 O7 1.400(5) .
B4 Rb2 3.474(6) 1_456
B4 Rb2 3.494(6) 1_455
O1 Be1 1.670(6) 3_655
O1 Rb1 3.115(4) 2_665
O2 B1 1.381(5) 1_556
O2 Be1 1.654(6) 2_665
O2 Rb1 3.338(3) 2_665
O2 Rb1 3.574(3) 1_556
O3 Be2 1.632(6) 3_755
O3 Rb2 3.037(5) 2_775
O4 B2 1.367(4) 2_675
O4 Be2 1.639(6) 2_674
O4 Rb2 3.251(3) 1_455
O5 Rb1 2.978(4) 1_556
O6 B3 1.394(6) 3_655
O6 Rb2 3.424(5) 1_456
O7 Rb2 2.945(4) 1_456
O7 Rb2 3.346(5) 1_455
O8 B4 1.387(5) 3_755
O8 Rb1 3.175(5) 1_556
O9 Rb2 2.976(3) 1_455
O9 Rb2 3.422(4) 1_456
